data_7217107
loop_
_publ_author_name
'Yagi, Shigeyuki'
'Maeda, Katsumi'
'Nakazumi, Hiroyuki'

_publ_section_title
;
 Photochromic properties of cationic merocyanine dyes. Thermal stability
 of the spiropyran form produced by irradiation with visible light
;
_journal_issue 12
_journal_name_full 'Journal of Materials Chemistry'
_journal_page_first 2991
_journal_paper_doi 10.1039/a905098a
_journal_volume 9
_journal_year 1999
_chemical_formula_moiety 'C46 H40 BNOS '
_chemical_formula_sum 'C46 H40 B N O S'
_chemical_formula_weight 665.70
_chemical_name_common
;
2-(4H'-1'-benzothiopyran-4'-one-3'-ethenyl)-1,3,6-trimethylindolinum 
 tetraphenylborate
;
_chemical_temperature_decomposition 191
_space_group_IT_number 14
_symmetry_cell_setting monoclinic
_symmetry_Int_Tables_number 14
_symmetry_space_group_name_Hall '-P 2ybc'
_symmetry_space_group_name_H-M 'P 1 21/c 1'
_atom_sites_solution_primary 'Direct method'
_atom_sites_solution_secondary 'Fourier Difference Synthesis'
_audit_creation_date 'Thu May 20 1999'
_audit_creation_method 'from TEXRAY.INF file'
_cell_angle_alpha 90
_cell_angle_beta 94.32(3)
_cell_angle_gamma 90
_cell_formula_units_Z 4
_cell_length_a 9.648(5)
_cell_length_b 20.874(5)
_cell_length_c 17.800(3)
_cell_measurement_reflns_used 20
_cell_measurement_temperature 296
_cell_measurement_theta_max 24.16
_cell_measurement_theta_min 18.79
_cell_volume 3575(2)
_computing_cell_refinement 'MSC/AFC Diffractometer Control'
_computing_data_collection 'MSC/AFC Diffractometer Control'
_computing_data_reduction teXsan
_computing_molecular_graphics teXsan
_computing_publication_material teXsan
_computing_structure_refinement teXsan
_computing_structure_solution teXsan
_diffrn_ambient_temperature 296
_diffrn_measurement_device_type 'Rigaku AFC5R'
_diffrn_measurement_method 'omega-2theta scanning '
_diffrn_radiation_detector 'scintillation counter'
_diffrn_radiation_monochromator ' graphite '
_diffrn_radiation_source 'Rigaku rotating anode'
_diffrn_radiation_type 'Mo Kalpha'
_diffrn_radiation_wavelength 0.7107
_diffrn_reflns_av_R_equivalents 0.096
_diffrn_reflns_limit_h_max 11
_diffrn_reflns_limit_h_min 0
_diffrn_reflns_limit_k_max 25
_diffrn_reflns_limit_k_min 0
_diffrn_reflns_limit_l_max 20
_diffrn_reflns_limit_l_min -20
_diffrn_reflns_number 8750
_diffrn_reflns_theta_max 27.6
_diffrn_standards_decay_% 0.00
_diffrn_standards_interval_count 150
_diffrn_standards_number 3
_exptl_absorpt_coefficient_mu 1.21
_exptl_absorpt_correction_type none
_exptl_crystal_colour orange
_exptl_crystal_density_diffrn 1.237
_exptl_crystal_density_meas ?
_exptl_crystal_description prismatic
_exptl_crystal_F_000 1408
_exptl_crystal_size_max 0.4
_exptl_crystal_size_mid 0.3
_exptl_crystal_size_min 0.2
_refine_diff_density_max 0.50
_refine_diff_density_min -0.41
_refine_ls_extinction_method none
_refine_ls_goodness_of_fit_obs 2.94
_refine_ls_hydrogen_treatment 'noref  (calculated position)'
_refine_ls_matrix_type full
_refine_ls_number_parameters 331
_refine_ls_number_reflns 2055
_refine_ls_R_factor_all 0.078
_refine_ls_R_factor_obs 0.078
_refine_ls_shift/esd_max 0.01
_refine_ls_structure_factor_coef F
_refine_ls_weighting_scheme unit
_refine_ls_wR_factor_all 0.075
_refine_ls_wR_factor_obs 0.075
_reflns_number_total 8259
_reflns_observed_criterion >3.0sigma(I)
_cod_data_source_file 905098a.txt
_cod_data_source_block 1
_cod_depositor_comments
;
The following automatic conversions were performed:

'_chemical_melting_point' tag was changed to
'_chemical_temperature_decomposition' since the value had been
'191(dec)'. The value '191(dec)' was changed to '191'.

Automatic conversion script
Id: cif_fix_values 2281 2013-09-26 08:29:07Z andrius 

The following automatic conversions were performed:

'_exptl_crystal_density_meas' value 'not measured' was changed to '?'
- the value is perceived as not measured.

Automatic conversion script
Id: cif_fix_values 3008 2015-01-20 13:52:24Z robertas 

The following automatic conversions were performed:

'_refine_ls_weighting_scheme' value ' unit weight' was changed to
'unit'.

Automatic conversion script
Id: cif_fix_values 3143 2015-03-26 13:38:13Z robertas 
;
_cod_original_sg_symbol_H-M P21/c
_cod_original_formula_sum 'C46 H40 BNOS '
_cod_database_code 7217107

loop_
_symmetry_equiv_pos_as_xyz
x,y,z
-x,1/2+y,1/2-z
-x,-y,-z
x,1/2-y,1/2+z

loop_
_atom_site_aniso_label
_atom_site_aniso_U_11
_atom_site_aniso_U_22
_atom_site_aniso_U_33
_atom_site_aniso_U_12
_atom_site_aniso_U_13
_atom_site_aniso_U_23
S(1) 0.095(3) 0.057(3) 0.064(3) -0.010(3) 0.003(2) -0.024(2)
N(1) 0.047(8) 0.025(6) 0.051(8) -0.003(6) -0.008(6) -0.008(6)
O(1) 0.096(8) 0.053(6) 0.061(7) -0.025(6) 0.016(6) -0.028(6)
B(1) 0.04(1) 0.024(8) 0.032(9) -0.007(7) -0.005(7) 0.004(7)
C(1) 0.06(1) 0.06(1) 0.07(8) -0.005(8) 0.021(8) -0.006(9)
C(2) 0.040(9) 0.034(8) 0.05(1) 0.008(7) -0.005(7) -0.006(7)
C(3) 0.039(9) 0.04(1) 0.06(1) 0.009(8) 0.003(8) 0.002(8)
C(4) 0.04(1) 0.033(8) 0.05(1) 0.011(7) -0.001(8) 0.004(7)
C(5) 0.08(1) 0.05(1) 0.040(9) 0.001(8) 0.006(8) 0.009(8)
C(6) 0.09(1) 0.06(1) 0.06(1) -0.01(1) 0.01(1) 0.00(1)
C(7) 0.11(1) 0.06(1) 0.05(1) -0.01(1) 0.01(1) 0.02(1)
C(8) 0.09(1) 0.06(1) 0.04(1) 0.02(1) -0.02(1) -0.013(9)
C(9) 0.07(1) 0.05(1) 0.04(1) 0.006(8) -0.008(8) 0.006(8)
C(10) 0.027(8) 0.040(9) 0.07(1) 0.001(7) 0.008(7) 0.000(8)
C(11) 0.035(9) 0.040(9) 0.06(1) -0.003(7) -0.005(8) -0.017(8)
C(12) 0.029(8) 0.05(1) 0.05(1) 0.011(7) 0.000(7) -0.003(8)
C(13) 0.035(8) 0.033(8) 0.06(1) -0.006(7) 0.004(7) 0.002(7)
C(14) 0.048(9) 0.025(8) 0.041(9) 0.003(7) 0.003(7) 0.002(7)
C(15) 0.05(1) 0.038(9) 0.06(1) 0.002(8) 0.003(8) 0.010(8)
C(16) 0.06(1) 0.06(1) 0.06(1) 0.014(9) 0.013(8) 0.028(9)
C(17) 0.09(1) 0.05(1) 0.04(1) 0.02(1) 0.012(8) 0.004(8)
C(18) 0.06(1) 0.05(1) 0.05(1) 0.013(8) 0.003(8) 0.006(8)
C(19) 0.043(9) 0.038(8) 0.042(9) 0.014(8) 0.014(7) 0.002(7)
C(20) 0.08(1) 0.042(9) 0.06(1) -0.013(8) 0.009(8) -0.026(7)
C(21) 0.05(1) 0.07(1) 0.06(1) -0.008(8) -0.005(8) -0.015(8)
C(22) 0.07(1) 0.041(9) 0.07(1) 0.010(8) 0.009(8) -0.010(8)

loop_
_atom_site_label
_atom_site_fract_x
_atom_site_fract_y
_atom_site_fract_z
_atom_site_U_iso_or_equiv
_atom_site_thermal_displace_type
_atom_site_calc_flag
_atom_site_occupancy
S(1) 0.4637(4) 0.1620(2) 0.5494(2) - Uani d 1.00
N(1) 0.604(1) 0.0310(5) 0.1626(6) - Uani d 1.00
O(1) 0.369(1) 0.0084(4) 0.3816(5) - Uani d 1.00
B(1) 1.140(1) 0.2251(6) -0.1877(7) - Uani d 1.00
C(1) 0.515(1) 0.1555(6) 0.4601(7) - Uani d 1.00
C(2) 0.483(1) 0.1065(6) 0.4087(7) - Uani d 1.00
C(3) 0.395(1) 0.0505(6) 0.4274(8) - Uani d 1.00
C(4) 0.335(1) 0.0488(6) 0.5013(7) - Uani d 1.00
C(5) 0.245(1) -0.0019(6) 0.5147(7) - Uani d 1.00
C(6) 0.183(2) -0.0070(7) 0.5806(9) - Uani d 1.00
C(7) 0.210(2) 0.0374(7) 0.6371(8) - Uani d 1.00
C(8) 0.298(2) 0.0864(7) 0.6273(8) - Uani d 1.00
C(9) 0.363(1) 0.0945(6) 0.5597(8) - Uani d 1.00
C(10) 0.545(1) 0.1132(6) 0.3368(8) - Uani d 1.00
C(11) 0.539(1) 0.0696(6) 0.2806(7) - Uani d 1.00
C(12) 0.613(1) 0.0763(6) 0.2143(7) - Uani d 1.00
C(13) 0.709(1) 0.1281(6) 0.1926(7) - Uani d 1.00
C(14) 0.755(1) 0.1018(6) 0.1200(7) - Uani d 1.00
C(15) 0.848(1) 0.1243(6) 0.0718(8) - Uani d 1.00
C(16) 0.874(1) 0.0877(7) 0.0105(8) - Uani d 1.00
C(17) 0.808(2) 0.0299(7) -0.0050(7) - Uani d 1.00
C(18) 0.713(1) 0.0066(6) 0.0422(7) - Uani d 1.00
C(19) 0.692(1) 0.0444(6) 0.1039(7) - Uani d 1.00
C(20) 0.521(1) -0.0285(6) 0.1645(7) - Uani d 1.00
C(21) 0.835(1) 0.1353(6) 0.2502(7) - Uani d 1.00
C(22) 0.635(1) 0.1918(6) 0.1790(7) - Uani d 1.00
C(23) 1.158(1) 0.2734(5) -0.2609(6) 0.033(3) Uiso d 1.00
C(24) 1.156(1) 0.2492(6) -0.3341(7) 0.052(4) Uiso d 1.00
C(25) 1.186(1) 0.2879(6) -0.3952(7) 0.063(4) Uiso d 1.00
C(26) 1.216(1) 0.3523(6) -0.3864(7) 0.053(4) Uiso d 1.00
C(27) 1.219(1) 0.3773(6) -0.3160(7) 0.050(4) Uiso d 1.00
C(28) 1.190(1) 0.3391(6) -0.2547(6) 0.045(3) Uiso d 1.00
C(29) 1.056(1) 0.2600(5) -0.1213(6) 0.033(3) Uiso d 1.00
C(30) 1.110(1) 0.3130(5) -0.0787(6) 0.041(3) Uiso d 1.00
C(31) 1.039(1) 0.3434(6) -0.0229(6) 0.047(4) Uiso d 1.00
C(32) 0.913(1) 0.3219(5) -0.0051(6) 0.044(3) Uiso d 1.00
C(33) 0.857(1) 0.2701(6) -0.0439(6) 0.048(4) Uiso d 1.00
C(34) 0.925(1) 0.2410(5) -0.1011(6) 0.034(3) Uiso d 1.00
C(35) 1.301(1) 0.2062(6) -0.1537(6) 0.032(3) Uiso d 1.00
C(36) 1.419(1) 0.2058(6) -0.1955(6) 0.041(3) Uiso d 1.00
C(37) 1.551(1) 0.1873(6) -0.1666(7) 0.051(4) Uiso d 1.00
C(38) 1.571(1) 0.1690(6) -0.0926(6) 0.054(4) Uiso d 1.00
C(39) 1.465(1) 0.1681(6) -0.0494(6) 0.049(4) Uiso d 1.00
C(40) 1.329(1) 0.1853(5) -0.0770(6) 0.045(3) Uiso d 1.00
C(41) 1.052(1) 0.1596(6) -0.2129(6) 0.034(3) Uiso d 1.00
C(42) 0.934(1) 0.1614(6) -0.2660(7) 0.052(4) Uiso d 1.00
C(43) 0.856(1) 0.1083(6) -0.2839(7) 0.057(4) Uiso d 1.00
C(44) 0.885(1) 0.0501(6) -0.2490(7) 0.057(4) Uiso d 1.00
C(45) 0.997(1) 0.0461(6) -0.1964(7) 0.050(4) Uiso d 1.00
C(46) 1.079(1) 0.0995(6) -0.1800(6) 0.041(3) Uiso d 1.00
H(1) 0.5722 0.1893 0.4436 0.0734 Uiso calc 1.00
H(2) 0.2259 -0.0336 0.4767 0.0651 Uiso calc 1.00
H(3) 0.1214 -0.0418 0.5877 0.0849 Uiso calc 1.00
H(4) 0.1651 0.0336 0.6828 0.0892 Uiso calc 1.00
H(5) 0.3171 0.1159 0.6675 0.0797 Uiso calc 1.00
H(6) 0.5930 0.1521 0.3287 0.0552 Uiso calc 1.00
H(7) 0.4829 0.0324 0.2854 0.0562 Uiso calc 1.00
H(8) 0.8932 0.1645 0.0806 0.0625 Uiso calc 1.00
H(9) 0.9411 0.1025 -0.0223 0.0725 Uiso calc 1.00
H(10) 0.8279 0.0062 -0.0486 0.0696 Uiso calc 1.00
H(11) 0.6653 -0.0329 0.0329 0.0635 Uiso calc 1.00
H(12) 0.4261 -0.0179 0.1669 0.0726 Uiso calc 1.00
H(13) 0.5329 -0.0525 0.1201 0.0726 Uiso calc 1.00
H(14) 0.5526 -0.0528 0.2074 0.0726 Uiso calc 1.00
H(15) 0.8767 0.0947 0.2590 0.0738 Uiso calc 1.00
H(16) 0.8999 0.1639 0.2307 0.0738 Uiso calc 1.00
H(17) 0.8048 0.1519 0.2958 0.0738 Uiso calc 1.00
H(18) 0.6975 0.2211 0.1586 0.0721 Uiso calc 1.00
H(19) 0.5564 0.1857 0.1453 0.0721 Uiso calc 1.00
H(20) 0.6083 0.2076 0.2258 0.0721 Uiso calc 1.00
H(21) 1.1325 0.2053 -0.3427 0.0631 Uiso calc 1.00
H(22) 1.1857 0.2692 -0.4441 0.0757 Uiso calc 1.00
H(23) 1.2336 0.3783 -0.4285 0.0641 Uiso calc 1.00
H(24) 1.2417 0.4213 -0.3083 0.0601 Uiso calc 1.00
H(25) 1.1914 0.3585 -0.2062 0.0542 Uiso calc 1.00
H(26) 1.1997 0.3289 -0.0887 0.0495 Uiso calc 1.00
H(27) 1.0801 0.3794 0.0029 0.0571 Uiso calc 1.00
H(28) 0.8647 0.3422 0.0332 0.0536 Uiso calc 1.00
H(29) 0.7691 0.2537 -0.0315 0.0571 Uiso calc 1.00
H(30) 0.8806 0.2063 -0.1279 0.0418 Uiso calc 1.00
H(31) 1.4079 0.2191 -0.2467 0.0491 Uiso calc 1.00
H(32) 1.6266 0.1874 -0.1982 0.0608 Uiso calc 1.00
H(33) 1.6613 0.1569 -0.0723 0.0652 Uiso calc 1.00
H(34) 1.4805 0.1553 0.0019 0.0593 Uiso calc 1.00
H(35) 1.2553 0.1833 -0.0444 0.0544 Uiso calc 1.00
H(36) 0.9099 0.2009 -0.2899 0.0634 Uiso calc 1.00
H(37) 0.7799 0.1114 -0.3209 0.0693 Uiso calc 1.00
H(38) 0.8290 0.0137 -0.2610 0.0696 Uiso calc 1.00
H(39) 1.0184 0.0065 -0.1716 0.0607 Uiso calc 1.00
H(40) 1.1565 0.0952 -0.1443 0.0500 Uiso calc 1.00

loop_
_geom_angle_atom_site_label_1
_geom_angle_atom_site_label_2
_geom_angle_atom_site_label_3
_geom_angle
_geom_angle_site_symmetry_1
_geom_angle_site_symmetry_2
_geom_angle_site_symmetry_3
_geom_angle_publ_flag
C(1) S(1) C(9) 103.8(7) 1_555 1_555 1_555 yes
C(12) N(1) C(19) 111(1) 1_555 1_555 1_555 yes
C(12) N(1) C(20) 127(1) 1_555 1_555 1_555 yes
C(19) N(1) C(20) 122(1) 1_555 1_555 1_555 yes
C(23) B(1) C(29) 112(1) 1_555 1_555 1_555 yes
C(23) B(1) C(35) 106(1) 1_555 1_555 1_555 yes
C(23) B(1) C(41) 111.8(9) 1_555 1_555 1_555 yes
C(29) B(1) C(35) 109.7(9) 1_555 1_555 1_555 yes
C(29) B(1) C(41) 107(1) 1_555 1_555 1_555 yes
C(35) B(1) C(41) 110(1) 1_555 1_555 1_555 yes
S(1) C(1) C(2) 127(1) 1_555 1_555 1_555 yes
C(1) C(2) C(3) 122(1) 1_555 1_555 1_555 yes
C(1) C(2) C(10) 115(1) 1_555 1_555 1_555 yes
C(3) C(2) C(10) 123(1) 1_555 1_555 1_555 yes
O(1) C(3) C(2) 121(1) 1_555 1_555 1_555 yes
O(1) C(3) C(4) 120(1) 1_555 1_555 1_555 yes
C(2) C(3) C(4) 119(1) 1_555 1_555 1_555 yes
C(3) C(4) C(5) 117(1) 1_555 1_555 1_555 yes
C(3) C(4) C(9) 125(1) 1_555 1_555 1_555 yes
C(5) C(4) C(9) 118(1) 1_555 1_555 1_555 yes
C(4) C(5) C(9) 122(1) 1_555 1_555 1_555 yes
C(5) C(6) C(7) 121(1) 1_555 1_555 1_555 yes
C(6) C(7) C(8) 120(1) 1_555 1_555 1_555 yes
C(7) C(8) C(9) 122(1) 1_555 1_555 1_555 yes
S(1) C(9) C(4) 123(1) 1_555 1_555 1_555 yes
S(1) C(9) C(8) 119(1) 1_555 1_555 1_555 yes
C(4) C(9) C(8) 118(1) 1_555 1_555 1_555 yes
C(2) C(10) C(11) 126(1) 1_555 1_555 1_555 yes
C(10) C(11) C(12) 123(1) 1_555 1_555 1_555 yes
N(1) C(12) C(11) 119(1) 1_555 1_555 1_555 yes
N(1) C(12) C(13) 111(1) 1_555 1_555 1_555 yes
C(11) C(12) C(13) 130(1) 1_555 1_555 1_555 yes
C(12) C(13) C(14) 101(1) 1_555 1_555 1_555 yes
C(12) C(13) C(21) 112(1) 1_555 1_555 1_555 yes
C(12) C(13) C(22) 113(1) 1_555 1_555 1_555 yes
C(14) C(13) C(21) 110(1) 1_555 1_555 1_555 yes
C(14) C(13) C(22) 110(1) 1_555 1_555 1_555 yes
C(21) C(13) C(22) 111(1) 1_555 1_555 1_555 yes
C(13) C(14) C(15) 131(1) 1_555 1_555 1_555 yes
C(13) C(14) C(19) 110(1) 1_555 1_555 1_555 yes
C(15) C(14) C(19) 118(1) 1_555 1_555 1_555 yes
C(14) C(15) C(16) 118(1) 1_555 1_555 1_555 yes
C(15) C(16) C(17) 122(1) 1_555 1_555 1_555 yes
C(16) C(17) C(18) 120(1) 1_555 1_555 1_555 yes
C(17) C(18) C(19) 115(1) 1_555 1_555 1_555 yes
N(1) C(19) C(14) 108(1) 1_555 1_555 1_555 yes
N(1) C(19) C(18) 127(1) 1_555 1_555 1_555 yes
C(14) C(19) C(18) 125(1) 1_555 1_555 1_555 yes
B(1) C(23) C(24) 121(1) 1_555 1_555 1_555 yes
B(1) C(23) C(28) 124(1) 1_555 1_555 1_555 yes
C(24) C(23) C(28) 114(1) 1_555 1_555 1_555 yes
C(23) C(24) C(25) 122(1) 1_555 1_555 1_555 yes
C(24) C(25) C(26) 122(1) 1_555 1_555 1_555 yes
C(25) C(26) C(27) 118(1) 1_555 1_555 1_555 yes
C(26) C(27) C(28) 121(1) 1_555 1_555 1_555 yes
C(23) C(28) C(27) 123(1) 1_555 1_555 1_555 yes
B(1) C(29) C(30) 123(1) 1_555 1_555 1_555 yes
B(1) C(29) C(34) 124(1) 1_555 1_555 1_555 yes
C(30) C(29) C(34) 113(1) 1_555 1_555 1_555 yes
C(29) C(30) C(31) 123(1) 1_555 1_555 1_555 yes
C(30) C(31) C(32) 121(1) 1_555 1_555 1_555 yes
C(31) C(32) C(33) 118(1) 1_555 1_555 1_555 yes
C(32) C(33) C(34) 121(1) 1_555 1_555 1_555 yes
C(29) C(34) C(33) 124(1) 1_555 1_555 1_555 yes
B(1) C(35) C(36) 125(1) 1_555 1_555 1_555 yes
B(1) C(35) C(40) 121(1) 1_555 1_555 1_555 yes
C(36) C(35) C(40) 113(1) 1_555 1_555 1_555 yes
C(35) C(36) C(37) 124(1) 1_555 1_555 1_555 yes
C(36) C(37) C(38) 119(1) 1_555 1_555 1_555 yes
C(37) C(38) C(39) 120(1) 1_555 1_555 1_555 yes
C(38) C(39) C(40) 122(1) 1_555 1_555 1_555 yes
C(35) C(40) C(39) 121(1) 1_555 1_555 1_555 yes
B(1) C(41) C(42) 122(1) 1_555 1_555 1_555 yes
B(1) C(41) C(46) 124(1) 1_555 1_555 1_555 yes
C(42) C(41) C(46) 114(1) 1_555 1_555 1_555 yes
C(41) C(42) C(43) 122(1) 1_555 1_555 1_555 yes
C(42) C(43) C(44) 121(1) 1_555 1_555 1_555 yes
C(43) C(44) C(45) 119(1) 1_555 1_555 1_555 yes
C(44) C(45) C(46) 120(1) 1_555 1_555 1_555 yes
C(41) C(46) C(45) 123(1) 1_555 1_555 1_555 yes

loop_
_geom_bond_atom_site_label_1
_geom_bond_atom_site_label_2
_geom_bond_distance
_geom_bond_site_symmetry_1
_geom_bond_site_symmetry_2
_geom_bond_publ_flag
S(1) C(1) 1.70(1) 1_555 1_555 yes
S(1) C(9) 1.73(1) 1_555 1_555 yes
N(1) C(12) 1.32(1) 1_555 1_555 yes
N(1) C(19) 1.42(1) 1_555 1_555 yes
N(1) C(20) 1.48(1) 1_555 1_555 yes
O(1) C(3) 1.21(1) 1_555 1_555 yes
B(1) C(23) 1.67(1) 1_555 1_555 yes
B(1) C(29) 1.65(2) 1_555 1_555 yes
B(1) C(35) 1.67(2) 1_555 1_555 yes
B(1) C(41) 1.65(2) 1_555 1_555 yes
C(1) C(2) 1.39(2) 1_555 1_555 yes
C(2) C(3) 1.50(2) 1_555 1_555 yes
C(2) C(10) 1.46(2) 1_555 1_555 yes
C(3) C(4) 1.48(2) 1_555 1_555 yes
C(4) C(5) 1.40(2) 1_555 1_555 yes
C(4) C(9) 1.42(2) 1_555 1_555 yes
C(5) C(6) 1.36(2) 1_555 1_555 yes
C(6) C(7) 1.38(2) 1_555 1_555 yes
C(7) C(8) 1.35(2) 1_555 1_555 yes
C(8) C(9) 1.41(2) 1_555 1_555 yes
C(10) C(11) 1.35(1) 1_555 1_555 yes
C(11) C(12) 1.43(2) 1_555 1_555 yes
C(12) C(13) 1.49(2) 1_555 1_555 yes
C(13) C(14) 1.50(2) 1_555 1_555 yes
C(13) C(21) 1.54(2) 1_555 1_555 yes
C(13) C(22) 1.52(2) 1_555 1_555 yes
C(14) C(15) 1.37(2) 1_555 1_555 yes
C(14) C(19) 1.36(1) 1_555 1_555 yes
C(15) C(16) 1.37(2) 1_555 1_555 yes
C(16) C(17) 1.38(2) 1_555 1_555 yes
C(17) C(18) 1.38(2) 1_555 1_555 yes
C(18) C(19) 1.38(2) 1_555 1_555 yes
C(23) C(24) 1.40(1) 1_555 1_555 yes
C(23) C(28) 1.41(1) 1_555 1_555 yes
C(24) C(25) 1.40(2) 1_555 1_555 yes
C(25) C(26) 1.38(2) 1_555 1_555 yes
C(26) C(27) 1.36(2) 1_555 1_555 yes
C(27) C(28) 1.40(1) 1_555 1_555 yes
C(29) C(30) 1.42(1) 1_555 1_555 yes
C(29) C(34) 1.39(1) 1_555 1_555 yes
C(30) C(31) 1.40(1) 1_555 1_555 yes
C(31) C(32) 1.36(1) 1_555 1_555 yes
C(32) C(33) 1.37(1) 1_555 1_555 yes
C(33) C(34) 1.40(1) 1_555 1_555 yes
C(35) C(36) 1.41(1) 1_555 1_555 yes
C(35) C(40) 1.44(1) 1_555 1_555 yes
C(36) C(37) 1.39(1) 1_555 1_555 yes
C(37) C(38) 1.37(1) 1_555 1_555 yes
C(38) C(39) 1.33(1) 1_555 1_555 yes
C(39) C(40) 1.41(1) 1_555 1_555 yes
C(41) C(42) 1.42(1) 1_555 1_555 yes
C(41) C(46) 1.40(1) 1_555 1_555 yes
C(42) C(43) 1.37(2) 1_555 1_555 yes
C(43) C(44) 1.38(2) 1_555 1_555 yes
C(44) C(45) 1.37(1) 1_555 1_555 yes
C(45) C(46) 1.38(1) 1_555 1_555 yes
